data_4306839
loop_
_publ_author_name
'Simon C. Drew'
'Jason P. Hill'
'Ian Lane'
'Graeme R. Hanson'
'Robert W. Gable'
'Charles G. Young'

_publ_section_title
;
Synthesis, Structural Characterization, and Multifrequency Electron
Paramagnetic Resonance Studies of Mononuclear Thiomolybdenyl Complexes
;
_journal_name_full 'Inorganic Chemistry'
_journal_page_first 2373
_journal_page_last 2387
_journal_paper_doi 10.1021/ic060585j
_journal_volume 46
_journal_year 2007
_chemical_formula_moiety 'C33 H44 B Mo N6 O2 S'
_chemical_formula_sum 'C33 H44 B Mo N6 O2 S'
_chemical_formula_weight 695.55
_chemical_name_common Tp*MoS(2-propylphenolate)2
_chemical_name_systematic
;
{hydrotris(3,5-dimethylpyrazol-1-yl)borato}bis{2-propylphenolato}sulfidomolybdenum(V)
;
_space_group_IT_number 14
_symmetry_cell_setting monoclinic
_symmetry_space_group_name_Hall '-P 2ybc'
_symmetry_space_group_name_H-M 'P 1 21/c 1'
_atom_sites_solution_hydrogens difmap
_atom_sites_solution_primary direct
_atom_sites_solution_secondary difmap
_audit_creation_method SHELXL-97
_cell_angle_alpha 90.00
_cell_angle_beta 90.183(9)
_cell_angle_gamma 90.00
_cell_formula_units_Z 4
_cell_length_a 14.0547(12)
_cell_length_b 10.085(2)
_cell_length_c 24.747(4)
_cell_measurement_reflns_used 25
_cell_measurement_temperature 293(2)
_cell_measurement_theta_max 16.0
_cell_measurement_theta_min 10.0
_cell_volume 3507.7(9)
_computing_cell_refinement 'CAD-4 Software'
_computing_data_collection 'CAD-4 Software (Enraf-Nonius, 1989)'
_computing_data_reduction 'PROCESS_DATA (Gable et al., 1993)'
_computing_molecular_graphics 'ORTEPII (Johnson, 1976)'
_computing_publication_material SHELXL-97
_computing_structure_refinement 'SHELXL-97 (Sheldrick, 1997)'
_computing_structure_solution 'SHELXS-97 (Sheldrick, 1990)'
_diffrn_ambient_temperature 293(2)
_diffrn_measured_fraction_theta_full 1.000
_diffrn_measured_fraction_theta_max 1.000
_diffrn_measurement_device_type 'Enraf-Nonius CAD-4MachS diffractometer'
_diffrn_measurement_method \w:2\q
_diffrn_radiation_monochromator graphite
_diffrn_radiation_source 'fine-focus sealed tube'
_diffrn_radiation_type MoK\a
_diffrn_radiation_wavelength 0.71073
_diffrn_reflns_av_R_equivalents 0.0179
_diffrn_reflns_av_sigmaI/netI 0.0229
_diffrn_reflns_limit_h_max 16
_diffrn_reflns_limit_h_min -1
_diffrn_reflns_limit_k_max 11
_diffrn_reflns_limit_k_min -1
_diffrn_reflns_limit_l_max 29
_diffrn_reflns_limit_l_min -29
_diffrn_reflns_number 7824
_diffrn_reflns_theta_full 24.97
_diffrn_reflns_theta_max 24.97
_diffrn_reflns_theta_min 2.18
_diffrn_standards_decay_% 0
_diffrn_standards_interval_time 160
_diffrn_standards_number 3
_exptl_absorpt_coefficient_mu 0.471
_exptl_absorpt_correction_T_max 0.9120
_exptl_absorpt_correction_T_min 0.7223
_exptl_absorpt_correction_type gaussian
_exptl_absorpt_process_details '(Sheldrick, 1976)'
_exptl_crystal_colour red
_exptl_crystal_density_diffrn 1.317
_exptl_crystal_density_meas ?
_exptl_crystal_density_method .
_exptl_crystal_description plate
_exptl_crystal_F_000 1452
_exptl_crystal_size_max 0.50
_exptl_crystal_size_mid 0.38
_exptl_crystal_size_min 0.10
_refine_diff_density_max 0.735
_refine_diff_density_min -0.367
_refine_diff_density_rms 0.053
_refine_ls_extinction_method none
_refine_ls_goodness_of_fit_ref 1.042
_refine_ls_hydrogen_treatment constr
_refine_ls_matrix_type full
_refine_ls_number_parameters 465
_refine_ls_number_reflns 6160
_refine_ls_number_restraints 45
_refine_ls_restrained_S_all 1.047
_refine_ls_R_factor_all 0.0396
_refine_ls_R_factor_gt 0.0314
_refine_ls_shift/su_max 0.001
_refine_ls_shift/su_mean 0.000
_refine_ls_structure_factor_coef Fsqd
_refine_ls_weighting_details 'calc w=1/[\s^2^(Fo^2^)+(0.0524P)^2^+1.2745P] where P=(Fo^2^+2Fc^2^)/3'
_refine_ls_weighting_scheme calc
_refine_ls_wR_factor_gt 0.0819
_refine_ls_wR_factor_ref 0.0870
_reflns_number_gt 5313
_reflns_number_total 6160
_reflns_threshold_expression >2sigma(I)
_cod_data_source_file ic060585jsi20060406_102313_2.cif
_cod_data_source_block cy_15
_cod_depositor_comments
;
The following automatic conversions were performed:
'_symmetry_cell_setting' value 'Monoclinic' changed to 'monoclinic'
according to '/home/saulius/struct/CIF-dictionaries/cif_core.dic'
dictionary named 'cif_core.dic' version 2.4.1 from
2010-06-29.

'_exptl_absorpt_correction_type' value 'Gaussian' changed to
'gaussian' according to
'/home/saulius/struct/CIF-dictionaries/cif_core.dic' dictionary named
'cif_core.dic' version 2.4.1 from 2010-06-29.

Automatic conversion script
Id: cif_fix_enum 1527 2010-12-29 10:47:43Z saulius 
;
_cod_original_sg_symbol_H-M 'P 21/c'
_cod_database_code 4306839

loop_
_symmetry_equiv_pos_as_xyz
'x, y, z'
'-x, y+1/2, -z+1/2'
'-x, -y, -z'
'x, -y-1/2, z-1/2'

loop_
_atom_site_label
_atom_site_type_symbol
_atom_site_fract_x
_atom_site_fract_y
_atom_site_fract_z
_atom_site_U_iso_or_equiv
_atom_site_adp_type
_atom_site_occupancy
_atom_site_symmetry_multiplicity
_atom_site_calc_flag
_atom_site_refinement_flags
_atom_site_disorder_assembly
_atom_site_disorder_group
Mo Mo 0.210913(13) 0.187959(19) 0.185773(8) 0.03483(8) Uani 1 1 d . . .
S1 S 0.18623(5) 0.39508(7) 0.19732(3) 0.05667(19) Uani 1 1 d . . .
N11 N 0.23876(14) -0.03439(19) 0.19253(7) 0.0372(4) Uani 1 1 d . . .
N12 N 0.26521(13) -0.08826(19) 0.24137(7) 0.0362(4) Uani 1 1 d . . .
C11 C 0.2185(2) -0.1126(3) 0.09765(11) 0.0607(8) Uani 1 1 d . . .
H11A H 0.1571 -0.0716 0.0946 0.144(19) Uiso 1 1 calc R . .
H11B H 0.2175 -0.1968 0.0796 0.108(14) Uiso 1 1 calc R . .
H11C H 0.2655 -0.0566 0.0813 0.110(15) Uiso 1 1 calc R . .
C12 C 0.24250(17) -0.1327(3) 0.15609(10) 0.0423(5) Uani 1 1 d . . .
C13 C 0.27090(18) -0.2489(3) 0.18136(11) 0.0473(6) Uani 1 1 d . . .
H13 H 0.2793 -0.3313 0.1652 0.051(8) Uiso 1 1 calc R . .
C14 C 0.28424(17) -0.2186(2) 0.23500(11) 0.0422(6) Uani 1 1 d . . .
C15 C 0.3131(2) -0.3069(3) 0.28086(13) 0.0619(8) Uani 1 1 d . . .
H15A H 0.3777 -0.2878 0.2910 0.16(2) Uiso 1 1 calc R . .
H15B H 0.3082 -0.3979 0.2698 0.111(14) Uiso 1 1 calc R . .
H15C H 0.2721 -0.2915 0.3111 0.125(18) Uiso 1 1 calc R . .
N21 N 0.33451(14) 0.19120(19) 0.24022(8) 0.0390(4) Uani 1 1 d . . .
N22 N 0.33398(13) 0.1129(2) 0.28569(7) 0.0364(4) Uani 1 1 d . . .
C21 C 0.4339(2) 0.3751(3) 0.20345(13) 0.0630(8) Uani 1 1 d . . .
H21A H 0.3787 0.4271 0.1950 0.121(16) Uiso 1 1 calc R . .
H21B H 0.4558 0.3312 0.1714 0.105(14) Uiso 1 1 calc R . .
H21C H 0.4833 0.4319 0.2171 0.109(14) Uiso 1 1 calc R . .
C22 C 0.40921(17) 0.2741(3) 0.24516(11) 0.0448(6) Uani 1 1 d . . .
C23 C 0.45519(18) 0.2491(3) 0.29324(11) 0.0511(7) Uani 1 1 d . . .
H23 H 0.5093 0.2917 0.3062 0.062(9) Uiso 1 1 calc R . .
C24 C 0.40639(17) 0.1498(3) 0.31840(10) 0.0428(6) Uani 1 1 d . . .
C25 C 0.4223(2) 0.0905(4) 0.37301(11) 0.0650(8) Uani 1 1 d . . .
H25A H 0.4819 0.1211 0.3873 0.099(12) Uiso 1 1 calc R . .
H25B H 0.4235 -0.0044 0.3701 0.115(15) Uiso 1 1 calc R . .
H25C H 0.3717 0.1166 0.3967 0.126(16) Uiso 1 1 calc R . .
N31 N 0.12452(13) 0.1379(2) 0.25602(8) 0.0387(4) Uani 1 1 d . . .
N32 N 0.16094(13) 0.05900(19) 0.29635(7) 0.0373(4) Uani 1 1 d . . .
C31 C -0.0261(2) 0.2625(4) 0.23864(14) 0.0668(9) Uani 1 1 d . . .
H31A H -0.0907 0.2536 0.2506 0.107(13) Uiso 1 1 calc R . .
H31B H -0.0220 0.2386 0.2012 0.110(14) Uiso 1 1 calc R . .
H31C H -0.0057 0.3527 0.2432 0.129(17) Uiso 1 1 calc R . .
C32 C 0.03646(18) 0.1731(3) 0.27124(11) 0.0457(6) Uani 1 1 d . . .
C33 C 0.01700(18) 0.1165(3) 0.32100(11) 0.0499(6) Uani 1 1 d . . .
H33 H -0.0390 0.1251 0.3406 0.057(8) Uiso 1 1 calc R . .
C34 C 0.09573(17) 0.0458(3) 0.33578(10) 0.0441(6) Uani 1 1 d . . .
C35 C 0.1134(2) -0.0341(4) 0.38555(11) 0.0656(8) Uani 1 1 d . . .
H35A H 0.1621 0.0076 0.4069 0.095(12) Uiso 1 1 calc R . .
H35B H 0.1336 -0.1217 0.3756 0.115(15) Uiso 1 1 calc R . .
H35C H 0.0558 -0.0397 0.4062 0.101(13) Uiso 1 1 calc R . .
B B 0.26146(19) -0.0002(3) 0.29193(10) 0.0389(6) Uani 1 1 d . . .
H(B) H 0.2777(4) -0.0581(14) 0.3275(8) 0.046(7) Uiso 1 1 calc R . .
O4 O 0.10074(11) 0.13852(18) 0.14195(7) 0.0440(4) Uani 1 1 d . . .
C41 C 0.06344(18) 0.1820(3) 0.09460(10) 0.0428(6) Uani 1 1 d . A .
C42 C -0.0166(2) 0.1158(3) 0.07421(11) 0.0536(7) Uani 1 1 d D . .
C43 C -0.0553(3) 0.1625(4) 0.02592(13) 0.0736(10) Uani 1 1 d . A .
H43 H -0.1083 0.1201 0.0115 0.087(11) Uiso 1 1 calc R . .
C44 C -0.0177(3) 0.2690(4) -0.00118(12) 0.0705(9) Uani 1 1 d . . .
H44 H -0.0454 0.2979 -0.0333 0.090(12) Uiso 1 1 calc R A .
C45 C 0.0606(2) 0.3324(3) 0.01922(12) 0.0609(8) Uani 1 1 d . A .
H45 H 0.0865 0.4045 0.0010 0.066(9) Uiso 1 1 calc R . .
C46 C 0.1011(2) 0.2893(3) 0.06681(11) 0.0514(7) Uani 1 1 d . . .
H46 H 0.1544 0.3326 0.0805 0.060(9) Uiso 1 1 calc R A .
C47A C -0.0598(2) 0.0013(4) 0.10435(14) 0.0709(9) Uani 0.651(14) 1 d PD A 1
H47A H -0.0223 -0.0772 0.0968 0.092 Uiso 0.651(14) 1 calc PR A 1
H47B H -0.0540 0.0192 0.1427 0.092 Uiso 0.651(14) 1 calc PR A 1
C48A C -0.1608(3) -0.0294(7) 0.0924(4) 0.077(2) Uani 0.651(14) 1 d PDU A 1
H48A H -0.1660 -0.0549 0.0547 0.101 Uiso 0.651(14) 1 calc PR A 1
H48B H -0.1980 0.0507 0.0973 0.101 Uiso 0.651(14) 1 calc PR A 1
C49A C -0.2035(5) -0.1379(10) 0.1266(5) 0.090(3) Uani 0.651(14) 1 d PDU A 1
H49A H -0.2714 -0.1379 0.1222 0.136 Uiso 0.651(14) 1 calc PR A 1
H49B H -0.1878 -0.1228 0.1638 0.136 Uiso 0.651(14) 1 calc PR A 1
H49C H -0.1784 -0.2221 0.1154 0.136 Uiso 0.651(14) 1 calc PR A 1
C47B C -0.0598(2) 0.0013(4) 0.10435(14) 0.0709(9) Uani 0.349(14) 1 d PD A 2
H47C H -0.0540 -0.0767 0.0816 0.092 Uiso 0.349(14) 1 calc PR A 2
H47D H -0.0209 -0.0142 0.1362 0.092 Uiso 0.349(14) 1 calc PR A 2
C48B C -0.1577(7) 0.0095(12) 0.1218(8) 0.090(4) Uani 0.349(14) 1 d PDU A 2
H48C H -0.1960 0.0365 0.0910 0.117 Uiso 0.349(14) 1 calc PR A 2
H48D H -0.1621 0.0795 0.1486 0.117 Uiso 0.349(14) 1 calc PR A 2
C49B C -0.2016(8) -0.1138(15) 0.1454(7) 0.075(4) Uani 0.349(14) 1 d PDU A 2
H49D H -0.2221 -0.1712 0.1167 0.112 Uiso 0.349(14) 1 calc PR A 2
H49E H -0.2553 -0.0898 0.1672 0.112 Uiso 0.349(14) 1 calc PR A 2
H49F H -0.1554 -0.1590 0.1673 0.112 Uiso 0.349(14) 1 calc PR A 2
O5 O 0.29328(12) 0.18156(18) 0.12274(7) 0.0473(4) Uani 1 1 d . . .
C51 C 0.38154(18) 0.1490(3) 0.10572(10) 0.0467(6) Uani 1 1 d . . .
C52 C 0.4125(2) 0.2036(3) 0.05642(12) 0.0602(8) Uani 1 1 d . . .
C53 C 0.5030(3) 0.1695(5) 0.03896(16) 0.0899(12) Uani 1 1 d . . .
H53 H 0.5248 0.2046 0.0065 0.096(13) Uiso 1 1 calc R . .
C54 C 0.5615(3) 0.0862(5) 0.06748(17) 0.0955(13) Uani 1 1 d . . .
H54 H 0.6218 0.0657 0.0546 0.108(14) Uiso 1 1 calc R . .
C55 C 0.5303(2) 0.0336(4) 0.11506(14) 0.0717(9) Uani 1 1 d . . .
H55 H 0.5696 -0.0229 0.1347 0.069(9) Uiso 1 1 calc R . .
C56 C 0.44079(19) 0.0638(3) 0.13415(11) 0.0536(7) Uani 1 1 d . . .
H56 H 0.4200 0.0267 0.1664 0.051(8) Uiso 1 1 calc R . .
C57 C 0.3512(3) 0.3003(4) 0.02546(12) 0.0701(9) Uani 1 1 d . . .
H57A H 0.2856 0.2705 0.0265 0.062(9) Uiso 1 1 calc R . .
H57B H 0.3711 0.3015 -0.0120 0.091(12) Uiso 1 1 calc R . .
C58 C 0.3570(3) 0.4402(4) 0.04819(17) 0.0949(12) Uani 1 1 d . . .
H58A H 0.3321 0.4395 0.0847 0.132(18) Uiso 1 1 calc R . .
H58B H 0.4234 0.4659 0.0503 0.140(19) Uiso 1 1 calc R . .
C59 C 0.3039(4) 0.5433(5) 0.01587(19) 0.1114(15) Uani 1 1 d . . .
H59A H 0.3133 0.6289 0.0320 0.167 Uiso 1 1 calc R . .
H59B H 0.2373 0.5224 0.0156 0.167 Uiso 1 1 calc R . .
H59C H 0.3274 0.5442 -0.0205 0.167 Uiso 1 1 calc R . .

loop_
_atom_site_aniso_label
_atom_site_aniso_U_11
_atom_site_aniso_U_22
_atom_site_aniso_U_33
_atom_site_aniso_U_23
_atom_site_aniso_U_13
_atom_site_aniso_U_12
Mo 0.03622(12) 0.03347(12) 0.03478(12) 0.00682(8) -0.00318(8) -0.00040(8)
S1 0.0600(4) 0.0356(3) 0.0744(5) 0.0065(3) -0.0017(3) 0.0042(3)
N11 0.0446(11) 0.0343(11) 0.0328(9) 0.0032(8) -0.0051(8) -0.0005(8)
N12 0.0404(10) 0.0323(10) 0.0360(10) 0.0047(8) -0.0044(8) 0.0004(8)
C11 0.082(2) 0.0598(18) 0.0401(14) -0.0126(13) -0.0115(14) 0.0026(17)
C12 0.0442(13) 0.0408(13) 0.0418(13) -0.0042(11) -0.0030(10) -0.0004(11)
C13 0.0507(15) 0.0353(13) 0.0558(15) -0.0087(12) -0.0022(12) 0.0003(11)
C14 0.0408(12) 0.0328(12) 0.0529(14) 0.0057(11) -0.0030(11) -0.0002(10)
C15 0.076(2) 0.0413(17) 0.0679(19) 0.0136(14) -0.0100(16) 0.0098(14)
N21 0.0366(10) 0.0389(11) 0.0413(11) 0.0024(9) -0.0027(8) -0.0041(8)
N22 0.0374(10) 0.0391(11) 0.0328(10) -0.0011(8) -0.0053(8) 0.0016(8)
C21 0.0597(18) 0.0516(17) 0.078(2) 0.0038(16) 0.0049(15) -0.0190(15)
C22 0.0386(13) 0.0410(13) 0.0546(15) -0.0060(12) 0.0008(11) -0.0053(11)
C23 0.0362(13) 0.0572(17) 0.0597(16) -0.0182(14) -0.0068(12) -0.0044(12)
C24 0.0379(12) 0.0518(15) 0.0388(12) -0.0121(11) -0.0066(10) 0.0060(11)
C25 0.0647(19) 0.089(3) 0.0417(15) -0.0093(15) -0.0164(13) 0.0111(17)
N31 0.0382(10) 0.0402(11) 0.0376(10) 0.0040(9) -0.0004(8) 0.0006(9)
N32 0.0416(10) 0.0384(11) 0.0319(9) 0.0019(8) 0.0014(8) -0.0032(9)
C31 0.0429(16) 0.079(2) 0.078(2) 0.0091(18) 0.0028(14) 0.0192(16)
C32 0.0391(13) 0.0457(14) 0.0523(15) -0.0052(12) 0.0002(11) -0.0009(11)
C33 0.0411(13) 0.0570(16) 0.0517(15) -0.0082(13) 0.0111(11) -0.0098(12)
C34 0.0473(14) 0.0459(14) 0.0393(12) -0.0050(11) 0.0057(10) -0.0138(11)
C35 0.074(2) 0.082(2) 0.0402(14) 0.0104(15) 0.0089(14) -0.0147(18)
B 0.0438(14) 0.0408(15) 0.0320(13) 0.0063(12) -0.0046(11) -0.0010(12)
O4 0.0431(9) 0.0463(10) 0.0424(9) 0.0087(8) -0.0100(7) -0.0025(8)
C41 0.0453(13) 0.0469(14) 0.0363(12) 0.0024(11) -0.0054(10) 0.0097(11)
C42 0.0574(16) 0.0558(17) 0.0476(15) 0.0005(13) -0.0139(12) -0.0007(13)
C43 0.084(2) 0.080(2) 0.0565(18) 0.0037(17) -0.0312(17) -0.0127(19)
C44 0.085(2) 0.083(2) 0.0431(15) 0.0105(16) -0.0203(16) 0.0079(19)
C45 0.0673(18) 0.069(2) 0.0461(15) 0.0188(14) 0.0003(14) 0.0079(16)
C46 0.0473(15) 0.0585(17) 0.0484(15) 0.0112(13) -0.0050(12) 0.0025(13)
C47A 0.0664(19) 0.069(2) 0.077(2) 0.0165(17) -0.0259(16) -0.0170(16)
C48A 0.064(3) 0.071(4) 0.097(5) 0.017(3) -0.004(3) 0.006(3)
C49A 0.072(4) 0.088(4) 0.112(7) 0.021(5) -0.007(4) -0.012(3)
C47B 0.0664(19) 0.069(2) 0.077(2) 0.0165(17) -0.0259(16) -0.0170(16)
C48B 0.090(6) 0.077(6) 0.103(7) 0.012(5) 0.031(5) 0.021(5)
C49B 0.062(5) 0.076(6) 0.086(8) 0.018(6) 0.008(5) 0.003(4)
O5 0.0481(10) 0.0539(11) 0.0399(9) 0.0125(8) 0.0043(7) 0.0032(8)
C51 0.0464(14) 0.0506(15) 0.0431(13) -0.0011(12) 0.0029(11) -0.0031(12)
C52 0.0638(18) 0.072(2) 0.0450(15) 0.0059(14) 0.0081(13) -0.0031(15)
C53 0.076(2) 0.124(3) 0.070(2) 0.024(2) 0.0295(19) 0.009(2)
C54 0.062(2) 0.127(4) 0.098(3) 0.014(3) 0.025(2) 0.020(2)
C55 0.0545(17) 0.081(2) 0.079(2) 0.0051(19) 0.0011(16) 0.0113(17)
C56 0.0507(15) 0.0561(17) 0.0541(15) 0.0061(13) 0.0030(12) 0.0017(13)
C57 0.079(2) 0.088(3) 0.0434(16) 0.0138(16) 0.0080(15) 0.0003(18)
C58 0.113(3) 0.089(3) 0.083(3) 0.009(2) -0.022(2) 0.000(3)
C59 0.141(4) 0.089(3) 0.104(3) 0.016(3) -0.004(3) 0.002(3)

loop_
_atom_type_symbol
_atom_type_description
_atom_type_scat_dispersion_real
_atom_type_scat_dispersion_imag
_atom_type_scat_source
C C 0.0033 0.0016 'International Tables Vol C Tables 4.2.6.8 and 6.1.1.4'
H H 0.0000 0.0000 'International Tables Vol C Tables 4.2.6.8 and 6.1.1.4'
B B 0.0013 0.0007 'International Tables Vol C Tables 4.2.6.8 and 6.1.1.4'
N N 0.0061 0.0033 'International Tables Vol C Tables 4.2.6.8 and 6.1.1.4'
O O 0.0106 0.0060 'International Tables Vol C Tables 4.2.6.8 and 6.1.1.4'
S S 0.1246 0.1234 'International Tables Vol C Tables 4.2.6.8 and 6.1.1.4'
Mo Mo -1.6832 0.6857 'International Tables Vol C Tables 4.2.6.8 and 6.1.1.4'

loop_
_geom_angle_atom_site_label_1
_geom_angle_atom_site_label_2
_geom_angle_atom_site_label_3
_geom_angle
_geom_angle_site_symmetry_1
_geom_angle_site_symmetry_3
_geom_angle_publ_flag
O5 Mo O4 91.09(7) . . ?
O5 Mo S1 103.70(6) . . ?
O4 Mo S1 101.25(6) . . ?
O5 Mo N31 164.64(8) . . ?
O4 Mo N31 86.62(7) . . ?
S1 Mo N31 91.64(6) . . ?
O5 Mo N21 91.20(8) . . ?
O4 Mo N21 165.78(7) . . ?
S1 Mo N21 91.83(6) . . ?
N31 Mo N21 87.46(7) . . ?
O5 Mo N11 85.63(7) . . ?
O4 Mo N11 85.72(7) . . ?
S1 Mo N11 168.11(5) . . ?
N31 Mo N11 79.06(7) . . ?
N21 Mo N11 80.47(7) . . ?
C12 N11 N12 106.72(19) . . ?
C12 N11 Mo 133.16(15) . . ?
N12 N11 Mo 119.89(14) . . ?
C14 N12 N11 109.57(19) . . ?
C14 N12 B 131.7(2) . . ?
N11 N12 B 118.54(18) . . ?
C12 C11 H11A 109.5 . . ?
C12 C11 H11B 109.5 . . ?
H11A C11 H11B 109.5 . . ?
C12 C11 H11C 109.5 . . ?
H11A C11 H11C 109.5 . . ?
H11B C11 H11C 109.5 . . ?
N11 C12 C13 109.5(2) . . ?
N11 C12 C11 122.7(2) . . ?
C13 C12 C11 127.8(2) . . ?
C14 C13 C12 106.6(2) . . ?
C14 C13 H13 126.7 . . ?
C12 C13 H13 126.7 . . ?
N12 C14 C13 107.6(2) . . ?
N12 C14 C15 122.9(2) . . ?
C13 C14 C15 129.5(2) . . ?
C14 C15 H15A 109.5 . . ?
C14 C15 H15B 109.5 . . ?
H15A C15 H15B 109.5 . . ?
C14 C15 H15C 109.5 . . ?
H15A C15 H15C 109.5 . . ?
H15B C15 H15C 109.5 . . ?
C22 N21 N22 106.75(19) . . ?
C22 N21 Mo 132.83(17) . . ?
N22 N21 Mo 119.18(13) . . ?
C24 N22 N21 109.06(19) . . ?
C24 N22 B 130.0(2) . . ?
N21 N22 B 120.89(17) . . ?
C22 C21 H21A 109.5 . . ?
C22 C21 H21B 109.5 . . ?
H21A C21 H21B 109.5 . . ?
C22 C21 H21C 109.5 . . ?
H21A C21 H21C 109.5 . . ?
H21B C21 H21C 109.5 . . ?
N21 C22 C23 109.2(2) . . ?
N21 C22 C21 123.0(2) . . ?
C23 C22 C21 127.9(2) . . ?
C24 C23 C22 107.1(2) . . ?
C24 C23 H23 126.5 . . ?
C22 C23 H23 126.5 . . ?
N22 C24 C23 107.9(2) . . ?
N22 C24 C25 122.8(3) . . ?
C23 C24 C25 129.2(2) . . ?
C24 C25 H25A 109.5 . . ?
C24 C25 H25B 109.5 . . ?
H25A C25 H25B 109.5 . . ?
C24 C25 H25C 109.5 . . ?
H25A C25 H25C 109.5 . . ?
H25B C25 H25C 109.5 . . ?
C32 N31 N32 106.91(19) . . ?
C32 N31 Mo 132.68(17) . . ?
N32 N31 Mo 120.37(14) . . ?
C34 N32 N31 109.31(19) . . ?
C34 N32 B 129.8(2) . . ?
N31 N32 B 120.88(18) . . ?
C32 C31 H31A 109.5 . . ?
C32 C31 H31B 109.5 . . ?
H31A C31 H31B 109.5 . . ?
C32 C31 H31C 109.5 . . ?
H31A C31 H31C 109.5 . . ?
H31B C31 H31C 109.5 . . ?
N31 C32 C33 109.0(2) . . ?
N31 C32 C31 123.3(2) . . ?
C33 C32 C31 127.7(2) . . ?
C34 C33 C32 106.9(2) . . ?
C34 C33 H33 126.5 . . ?
C32 C33 H33 126.5 . . ?
N32 C34 C33 107.9(2) . . ?
N32 C34 C35 122.7(2) . . ?
C33 C34 C35 129.5(2) . . ?
C34 C35 H35A 109.5 . . ?
C34 C35 H35B 109.5 . . ?
H35A C35 H35B 109.5 . . ?
C34 C35 H35C 109.5 . . ?
H35A C35 H35C 109.5 . . ?
H35B C35 H35C 109.5 . . ?
N12 B N32 108.45(18) . . ?
N12 B N22 108.84(19) . . ?
N32 B N22 109.2(2) . . ?
N12 B H(B) 110.1 . . ?
N32 B H(B) 110.1 . . ?
N22 B H(B) 110.1 . . ?
C41 O4 Mo 134.55(16) . . ?
O4 C41 C46 122.3(2) . . ?
O4 C41 C42 117.7(2) . . ?
C46 C41 C42 120.0(2) . . ?
C43 C42 C41 117.2(3) . . ?
C43 C42 C47A 121.9(3) . . ?
C41 C42 C47A 120.8(2) . . ?
C44 C43 C42 122.3(3) . . ?
C44 C43 H43 118.9 . . ?
C42 C43 H43 118.9 . . ?
C45 C44 C43 119.7(3) . . ?
C45 C44 H44 120.1 . . ?
C43 C44 H44 120.1 . . ?
C44 C45 C46 119.8(3) . . ?
C44 C45 H45 120.1 . . ?
C46 C45 H45 120.1 . . ?
C45 C46 C41 120.9(3) . . ?
C45 C46 H46 119.6 . . ?
C41 C46 H46 119.6 . . ?
C48A C47A C42 116.7(3) . . ?
C48A C47A H47A 108.1 . . ?
C42 C47A H47A 108.1 . . ?
C48A C47A H47B 108.1 . . ?
C42 C47A H47B 108.1 . . ?
H47A C47A H47B 107.3 . . ?
C47A C48A C49A 114.9(4) . . ?
C47A C48A H48A 108.5 . . ?
C49A C48A H48A 108.5 . . ?
C47A C48A H48B 108.5 . . ?
C49A C48A H48B 108.5 . . ?
H48A C48A H48B 107.5 . . ?
C49B C48B H48C 108.0 . . ?
C49B C48B H48D 108.0 . . ?
H48C C48B H48D 107.2 . . ?
C48A C49A H49A 109.5 . . ?
C48A C49A H49B 109.5 . . ?
H49A C49A H49B 109.5 . . ?
C48A C49A H49C 109.5 . . ?
H49A C49A H49C 109.5 . . ?
H49B C49A H49C 109.5 . . ?
C48B C49B H49D 109.5 . . ?
C48B C49B H49E 109.5 . . ?
H49D C49B H49E 109.5 . . ?
C48B C49B H49F 109.5 . . ?
H49D C49B H49F 109.5 . . ?
H49E C49B H49F 109.5 . . ?
C51 O5 Mo 143.76(16) . . ?
O5 C51 C56 122.8(2) . . ?
O5 C51 C52 117.5(2) . . ?
C56 C51 C52 119.7(3) . . ?
C53 C52 C51 117.3(3) . . ?
C53 C52 C57 121.7(3) . . ?
C51 C52 C57 121.0(3) . . ?
C54 C53 C52 122.8(3) . . ?
C54 C53 H53 118.6 . . ?
C52 C53 H53 118.6 . . ?
C55 C54 C53 119.3(3) . . ?
C55 C54 H54 120.4 . . ?
C53 C54 H54 120.4 . . ?
C54 C55 C56 120.4(3) . . ?
C54 C55 H55 119.8 . . ?
C56 C55 H55 119.8 . . ?
C55 C56 C51 120.7(3) . . ?
C55 C56 H56 119.7 . . ?
C51 C56 H56 119.7 . . ?
C52 C57 C58 112.4(3) . . ?
C52 C57 H57A 109.1 . . ?
C58 C57 H57A 109.1 . . ?
C52 C57 H57B 109.1 . . ?
C58 C57 H57B 109.1 . . ?
H57A C57 H57B 107.8 . . ?
C59 C58 C57 114.7(3) . . ?
C59 C58 H58A 108.6 . . ?
C57 C58 H58A 108.6 . . ?
C59 C58 H58B 108.6 . . ?
C57 C58 H58B 108.6 . . ?
H58A C58 H58B 107.6 . . ?
C58 C59 H59A 109.5 . . ?
C58 C59 H59B 109.5 . . ?
H59A C59 H59B 109.5 . . ?
C58 C59 H59C 109.5 . . ?
H59A C59 H59C 109.5 . . ?
H59B C59 H59C 109.5 . . ?

loop_
_geom_bond_atom_site_label_1
_geom_bond_atom_site_label_2
_geom_bond_distance
_geom_bond_site_symmetry_2
_geom_bond_publ_flag
Mo O5 1.9465(17) . ?
Mo O4 1.9523(16) . ?
Mo S1 2.1368(8) . ?
Mo N31 2.1829(19) . ?
Mo N21 2.195(2) . ?
Mo N11 2.282(2) . ?
N11 C12 1.341(3) . ?
N11 N12 1.375(2) . ?
N12 C14 1.351(3) . ?
N12 B 1.535(3) . ?
C11 C12 1.498(4) . ?
C11 H11A 0.9600 . ?
C11 H11B 0.9600 . ?
C11 H11C 0.9600 . ?
C12 C13 1.386(4) . ?
C13 C14 1.374(4) . ?
C13 H13 0.9300 . ?
C14 C15 1.497(4) . ?
C15 H15A 0.9600 . ?
C15 H15B 0.9600 . ?
C15 H15C 0.9600 . ?
N21 C22 1.347(3) . ?
N21 N22 1.375(3) . ?
N22 C24 1.350(3) . ?
N22 B 1.538(3) . ?
C21 C22 1.492(4) . ?
C21 H21A 0.9600 . ?
C21 H21B 0.9600 . ?
C21 H21C 0.9600 . ?
C22 C23 1.376(4) . ?
C23 C24 1.365(4) . ?
C23 H23 0.9300 . ?
C24 C25 1.494(4) . ?
C25 H25A 0.9600 . ?
C25 H25B 0.9600 . ?
C25 H25C 0.9600 . ?
N31 C32 1.343(3) . ?
N31 N32 1.374(3) . ?
N32 C34 1.347(3) . ?
N32 B 1.538(3) . ?
C31 C32 1.494(4) . ?
C31 H31A 0.9600 . ?
C31 H31B 0.9600 . ?
C31 H31C 0.9600 . ?
C32 C33 1.385(4) . ?
C33 C34 1.366(4) . ?
C33 H33 0.9300 . ?
C34 C35 1.492(4) . ?
C35 H35A 0.9600 . ?
C35 H35B 0.9600 . ?
C35 H35C 0.9600 . ?
B H(B) 1.0807 . ?
O4 C41 1.355(3) . ?
C41 C46 1.388(4) . ?
C41 C42 1.401(4) . ?
C42 C43 1.393(4) . ?
C42 C47A 1.503(4) . ?
C43 C44 1.373(5) . ?
C43 H43 0.9300 . ?
C44 C45 1.368(5) . ?
C44 H44 0.9300 . ?
C45 C46 1.377(4) . ?
C45 H45 0.9300 . ?
C46 H46 0.9300 . ?
C47A C48A 1.482(5) . ?
C47A H47A 0.9700 . ?
C47A H47B 0.9700 . ?
C48A C49A 1.509(6) . ?
C48A H48A 0.9700 . ?
C48A H48B 0.9700 . ?
C49A H49A 0.9600 . ?
C49A H49B 0.9600 . ?
C49A H49C 0.9600 . ?
C48B C49B 1.507(8) . ?
C48B H48C 0.9700 . ?
C48B H48D 0.9700 . ?
C49B H49D 0.9600 . ?
C49B H49E 0.9600 . ?
C49B H49F 0.9600 . ?
O5 C51 1.352(3) . ?
C51 C56 1.387(4) . ?
C51 C52 1.409(4) . ?
C52 C53 1.387(5) . ?
C52 C57 1.509(5) . ?
C53 C54 1.370(5) . ?
C53 H53 0.9300 . ?
C54 C55 1.365(5) . ?
C54 H54 0.9300 . ?
C55 C56 1.379(4) . ?
C55 H55 0.9300 . ?
C56 H56 0.9300 . ?
C57 C58 1.521(5) . ?
C57 H57A 0.9700 . ?
C57 H57B 0.9700 . ?
C58 C59 1.508(6) . ?
C58 H58A 0.9700 . ?
C58 H58B 0.9700 . ?
C59 H59A 0.9600 . ?
C59 H59B 0.9600 . ?
C59 H59C 0.9600 . ?

loop_
_geom_torsion_atom_site_label_1
_geom_torsion_atom_site_label_2
_geom_torsion_atom_site_label_3
_geom_torsion_atom_site_label_4
_geom_torsion
_geom_torsion_site_symmetry_1
_geom_torsion_site_symmetry_2
_geom_torsion_site_symmetry_3
_geom_torsion_site_symmetry_4
_geom_torsion_publ_flag
O5 Mo N11 C12 -42.6(2) . . . . ?
O4 Mo N11 C12 48.9(2) . . . . ?
S1 Mo N11 C12 175.29(19) . . . . ?
N31 Mo N11 C12 136.3(2) . . . . ?
N21 Mo N11 C12 -134.5(2) . . . . ?
O5 Mo N11 N12 131.19(16) . . . . ?
O4 Mo N11 N12 -137.38(16) . . . . ?
S1 Mo N11 N12 -11.0(4) . . . . ?
N31 Mo N11 N12 -50.00(15) . . . . ?
N21 Mo N11 N12 39.24(15) . . . . ?
C12 N11 N12 C14 -0.5(2) . . . . ?
Mo N11 N12 C14 -175.73(15) . . . . ?
C12 N11 N12 B -176.14(19) . . . . ?
Mo N11 N12 B 8.6(2) . . . . ?
N12 N11 C12 C13 0.1(3) . . . . ?
Mo N11 C12 C13 174.49(17) . . . . ?
N12 N11 C12 C11 -179.9(2) . . . . ?
Mo N11 C12 C11 -5.6(4) . . . . ?
N11 C12 C13 C14 0.2(3) . . . . ?
C11 C12 C13 C14 -179.7(3) . . . . ?
N11 N12 C14 C13 0.6(3) . . . . ?
B N12 C14 C13 175.5(2) . . . . ?
N11 N12 C14 C15 -178.7(2) . . . . ?
B N12 C14 C15 -3.8(4) . . . . ?
C12 C13 C14 N12 -0.5(3) . . . . ?
C12 C13 C14 C15 178.8(3) . . . . ?
O5 Mo N21 C22 58.2(2) . . . . ?
O4 Mo N21 C22 157.4(3) . . . . ?
S1 Mo N21 C22 -45.5(2) . . . . ?
N31 Mo N21 C22 -137.1(2) . . . . ?
N11 Mo N21 C22 143.6(2) . . . . ?
O5 Mo N21 N22 -136.36(16) . . . . ?
O4 Mo N21 N22 -37.1(4) . . . . ?
S1 Mo N21 N22 119.89(15) . . . . ?
N31 Mo N21 N22 28.34(16) . . . . ?
N11 Mo N21 N22 -50.99(16) . . . . ?
C22 N21 N22 C24 1.3(2) . . . . ?
Mo N21 N22 C24 -167.63(15) . . . . ?
C22 N21 N22 B -176.0(2) . . . . ?
Mo N21 N22 B 15.2(3) . . . . ?
N22 N21 C22 C23 -0.2(3) . . . . ?
Mo N21 C22 C23 166.49(18) . . . . ?
N22 N21 C22 C21 179.9(2) . . . . ?
Mo N21 C22 C21 -13.4(4) . . . . ?
N21 C22 C23 C24 -0.8(3) . . . . ?
C21 C22 C23 C24 179.0(3) . . . . ?
N21 N22 C24 C23 -1.8(3) . . . . ?
B N22 C24 C23 175.1(2) . . . . ?
N21 N22 C24 C25 175.9(2) . . . . ?
B N22 C24 C25 -7.2(4) . . . . ?
C22 C23 C24 N22 1.6(3) . . . . ?
C22 C23 C24 C25 -175.9(3) . . . . ?
O5 Mo N31 C32 -132.3(3) . . . . ?
O4 Mo N31 C32 -50.5(2) . . . . ?
S1 Mo N31 C32 50.7(2) . . . . ?
N21 Mo N31 C32 142.5(2) . . . . ?
N11 Mo N31 C32 -136.8(2) . . . . ?
O5 Mo N31 N32 50.4(3) . . . . ?
O4 Mo N31 N32 132.17(17) . . . . ?
S1 Mo N31 N32 -126.65(16) . . . . ?
N21 Mo N31 N32 -34.90(17) . . . . ?
N11 Mo N31 N32 45.89(16) . . . . ?
C32 N31 N32 C34 0.1(3) . . . . ?
Mo N31 N32 C34 178.12(15) . . . . ?
C32 N31 N32 B 179.6(2) . . . . ?
Mo N31 N32 B -2.5(3) . . . . ?
N32 N31 C32 C33 -0.1(3) . . . . ?
Mo N31 C32 C33 -177.71(17) . . . . ?
N32 N31 C32 C31 178.3(3) . . . . ?
Mo N31 C32 C31 0.7(4) . . . . ?
N31 C32 C33 C34 0.0(3) . . . . ?
C31 C32 C33 C34 -178.3(3) . . . . ?
N31 N32 C34 C33 -0.1(3) . . . . ?
B N32 C34 C33 -179.5(2) . . . . ?
N31 N32 C34 C35 -179.9(2) . . . . ?
B N32 C34 C35 0.7(4) . . . . ?
C32 C33 C34 N32 0.1(3) . . . . ?
C32 C33 C34 C35 179.8(3) . . . . ?
C14 N12 B N32 -120.3(3) . . . . ?
N11 N12 B N32 54.2(3) . . . . ?
C14 N12 B N22 121.0(3) . . . . ?
N11 N12 B N22 -64.5(2) . . . . ?
C34 N32 B N12 119.2(2) . . . . ?
N31 N32 B N12 -60.1(3) . . . . ?
C34 N32 B N22 -122.4(2) . . . . ?
N31 N32 B N22 58.3(3) . . . . ?
C24 N22 B N12 -124.7(2) . . . . ?
N21 N22 B N12 51.9(3) . . . . ?
C24 N22 B N32 117.1(2) . . . . ?
N21 N22 B N32 -66.3(3) . . . . ?
O5 Mo O4 C41 -49.1(2) . . . . ?
S1 Mo O4 C41 55.1(2) . . . . ?
N31 Mo O4 C41 146.1(2) . . . . ?
N21 Mo O4 C41 -148.4(3) . . . . ?
N11 Mo O4 C41 -134.7(2) . . . . ?
Mo O4 C41 C46 -3.6(4) . . . . ?
Mo O4 C41 C42 177.21(19) . . . . ?
O4 C41 C42 C43 179.1(3) . . . . ?
C46 C41 C42 C43 -0.1(4) . . . . ?
O4 C41 C42 C47A 0.6(4) . . . . ?
C46 C41 C42 C47A -178.6(3) . . . . ?
C41 C42 C43 C44 -0.1(5) . . . . ?
C47A C42 C43 C44 178.4(3) . . . . ?
C42 C43 C44 C45 0.3(6) . . . . ?
C43 C44 C45 C46 -0.1(5) . . . . ?
C44 C45 C46 C41 -0.1(5) . . . . ?
O4 C41 C46 C45 -178.9(3) . . . . ?
C42 C41 C46 C45 0.2(4) . . . . ?
C43 C42 C47A C48A -20.9(7) . . . . ?
C41 C42 C47A C48A 157.6(5) . . . . ?
C42 C47A C48A C49A -175.4(6) . . . . ?
O4 Mo O5 C51 -143.7(3) . . . . ?
S1 Mo O5 C51 114.4(3) . . . . ?
N31 Mo O5 C51 -62.5(4) . . . . ?
N21 Mo O5 C51 22.2(3) . . . . ?
N11 Mo O5 C51 -58.1(3) . . . . ?
Mo O5 C51 C56 20.3(5) . . . . ?
Mo O5 C51 C52 -160.7(2) . . . . ?
O5 C51 C52 C53 -179.7(3) . . . . ?
C56 C51 C52 C53 -0.7(5) . . . . ?
O5 C51 C52 C57 3.1(4) . . . . ?
C56 C51 C52 C57 -177.9(3) . . . . ?
C51 C52 C53 C54 0.1(6) . . . . ?
C57 C52 C53 C54 177.3(4) . . . . ?
C52 C53 C54 C55 0.2(7) . . . . ?
C53 C54 C55 C56 0.1(7) . . . . ?
C54 C55 C56 C51 -0.7(5) . . . . ?
O5 C51 C56 C55 180.0(3) . . . . ?
C52 C51 C56 C55 1.0(4) . . . . ?
C53 C52 C57 C58 -97.1(4) . . . . ?
C51 C52 C57 C58 80.0(4) . . . . ?
C52 C57 C58 C59 174.9(4) . . . . ?
